data_4113497
loop_
_publ_author_name
'Carina E. Cannizzaro'
'Jon A. Ashley'
'K. D. Janda'
'K. N. Houk'

_publ_section_title
;
 Experimental Determination of the Absolute Enantioselectivity of an
 Antibody-Catalyzed Diels-Alder Reaction and Theoretical Explorations of
 the Origins of Stereoselectivity
;
_journal_name_full 'Journal of the American Chemical Society'
_journal_page_first 2489
_journal_page_last 2506
_journal_paper_doi 10.1021/ja020879d
_journal_volume 125
_journal_year 2003
_chemical_formula_sum 'C24 H30 N2 O7'
_chemical_formula_weight 458.50
_chemical_name_systematic
; 
 ? 
;
_space_group_IT_number 18
_symmetry_cell_setting orthorhombic
_symmetry_space_group_name_Hall 'P 2 2ab'
_symmetry_space_group_name_H-M 'P 21 21 2'
_atom_sites_solution_hydrogens geom
_atom_sites_solution_primary direct
_atom_sites_solution_secondary difmap
_audit_creation_method SHELXL-97
_cell_angle_alpha 90.00
_cell_angle_beta 90.00
_cell_angle_gamma 90.00
_cell_formula_units_Z 4
_cell_length_a 29.380(10)
_cell_length_b 7.473(8)
_cell_length_c 10.371(7)
_cell_measurement_reflns_used 25
_cell_measurement_temperature 100(2)
_cell_measurement_theta_max 22
_cell_measurement_theta_min 11
_cell_volume 2277(3)
_computing_cell_refinement 'Least (Rigaku)'
_computing_data_collection 'Collect (Rigaku)'
_computing_data_reduction 'Process (Rigaku)'
_computing_structure_refinement 'SHELXL-97 (Sheldrick, 1997)'
_computing_structure_solution 'SHELXS-97 (Sheldrick, 1990)'
_diffrn_ambient_temperature 100(2)
_diffrn_measured_fraction_theta_full 0.998
_diffrn_measured_fraction_theta_max 0.998
_diffrn_measurement_device_type Afc5r
_diffrn_measurement_method \q/2\q
_diffrn_radiation_monochromator graphite
_diffrn_radiation_source 'rotating anode'
_diffrn_radiation_type CuK\a
_diffrn_radiation_wavelength 1.54180
_diffrn_reflns_av_R_equivalents 0.0000
_diffrn_reflns_av_sigmaI/netI 0.0266
_diffrn_reflns_limit_h_max 33
_diffrn_reflns_limit_h_min 0
_diffrn_reflns_limit_k_max 8
_diffrn_reflns_limit_k_min 0
_diffrn_reflns_limit_l_max 11
_diffrn_reflns_limit_l_min 0
_diffrn_reflns_number 1989
_diffrn_reflns_theta_full 60.07
_diffrn_reflns_theta_max 60.07
_diffrn_reflns_theta_min 3.01
_diffrn_standards_decay_% 0.4
_diffrn_standards_interval_count 97
_diffrn_standards_number 3
_exptl_absorpt_coefficient_mu 0.817
_exptl_absorpt_correction_T_max 1.000
_exptl_absorpt_correction_T_min .8637
_exptl_absorpt_correction_type empirical
_exptl_absorpt_process_details psiscan
_exptl_crystal_colour colorless
_exptl_crystal_density_diffrn 1.337
_exptl_crystal_description block
_exptl_crystal_F_000 976
_exptl_crystal_size_max .2
_exptl_crystal_size_mid .2
_exptl_crystal_size_min .1
_refine_diff_density_max 0.195
_refine_diff_density_min -0.245
_refine_diff_density_rms 0.044
_refine_ls_abs_structure_details 'Flack H D (1983), Acta Cryst. A39, 876-881'
_refine_ls_abs_structure_Flack 0.1(3)
_refine_ls_extinction_coef 0.00084(15)
_refine_ls_extinction_expression Fc^*^=kFc[1+0.001xFc^2^\l^3^/sin(2\q)]^-1/4^
_refine_ls_extinction_method SHELXL
_refine_ls_goodness_of_fit_ref 1.034
_refine_ls_hydrogen_treatment mixed
_refine_ls_matrix_type full
_refine_ls_number_parameters 303
_refine_ls_number_reflns 1989
_refine_ls_number_restraints 0
_refine_ls_restrained_S_all 1.034
_refine_ls_R_factor_all 0.0414
_refine_ls_R_factor_gt 0.0360
_refine_ls_shift/su_max 0.001
_refine_ls_shift/su_mean 0.000
_refine_ls_structure_factor_coef Fsqd
_refine_ls_weighting_details 'calc w=1/[\s^2^(Fo^2^)+(0.0654P)^2^+0.6096P] where P=(Fo^2^+2Fc^2^)/3'
_refine_ls_weighting_scheme calc
_refine_ls_wR_factor_gt 0.0958
_refine_ls_wR_factor_ref 0.1006
_reflns_number_gt 1841
_reflns_number_total 1989
_reflns_threshold_expression >2sigma(I)
_cod_data_source_file ja020879d_s1.cif
_cod_data_source_block shelxs
_cod_database_code 4113497

loop_
_symmetry_equiv_pos_as_xyz
'x, y, z'
'-x, -y, z'
'-x+1/2, y+1/2, -z'
'x+1/2, -y+1/2, -z'

loop_
_atom_site_label
_atom_site_type_symbol
_atom_site_fract_x
_atom_site_fract_y
_atom_site_fract_z
_atom_site_U_iso_or_equiv
_atom_site_adp_type
_atom_site_occupancy
_atom_site_symmetry_multiplicity
_atom_site_calc_flag
_atom_site_refinement_flags
N1 N 0.77664(8) 0.6967(3) 0.9153(2) 0.0222(6) Uani 1 1 d .
H1 H 0.7720 0.5804 0.9127 0.027 Uiso 1 1 calc R
N2 N 0.84975(8) 1.0810(3) 0.7861(2) 0.0217(5) Uani 1 1 d .
O1 O 1.04695(7) 0.7659(4) 1.3139(2) 0.0368(6) Uani 1 1 d .
O2 O 1.04617(8) 0.7757(4) 1.1000(2) 0.0435(7) Uani 1 1 d .
O3 O 0.81083(7) 0.6371(3) 1.10052(19) 0.0239(5) Uani 1 1 d .
O4 O 0.80444(8) 0.9260(3) 1.0349(2) 0.0292(5) Uani 1 1 d .
O5 O 0.87370(7) 0.7937(3) 0.7878(2) 0.0241(5) Uani 1 1 d .
O6 O 0.83079(7) 1.3415(3) 0.8741(2) 0.0256(5) Uani 1 1 d .
O7 O 0.77831(7) 1.2112(3) 0.7516(2) 0.0262(5) Uani 1 1 d .
C1 C 1.09599(10) 0.7825(6) 1.3051(3) 0.0398(9) Uani 1 1 d .
H1A H 1.1037 0.8894 1.2549 0.060 Uiso 1 1 calc R
H1B H 1.1085 0.6763 1.2625 0.060 Uiso 1 1 calc R
H1C H 1.1089 0.7930 1.3919 0.060 Uiso 1 1 calc R
C2 C 1.02633(11) 0.7639(4) 1.2000(3) 0.0281(7) Uani 1 1 d .
C3 C 0.97585(11) 0.7458(4) 1.2106(3) 0.0266(7) Uani 1 1 d .
C4 C 0.95318(12) 0.7312(5) 1.3275(3) 0.0343(8) Uani 1 1 d .
H4 H 0.9698 0.7333 1.4061 0.041 Uiso 1 1 calc R
C5 C 0.90580(11) 0.7134(5) 1.3290(3) 0.0339(8) Uani 1 1 d .
H5 H 0.8903 0.7019 1.4090 0.041 Uiso 1 1 calc R
C6 C 0.88113(10) 0.7122(4) 1.2151(3) 0.0251(7) Uani 1 1 d .
C7 C 0.90384(11) 0.7280(4) 1.0990(3) 0.0269(7) Uani 1 1 d .
H7 H 0.8873 0.7279 1.0204 0.032 Uiso 1 1 calc R
C8 C 0.95114(11) 0.7441(5) 1.0973(3) 0.0310(8) Uani 1 1 d .
H8 H 0.9666 0.7540 1.0171 0.037 Uiso 1 1 calc R
C9 C 0.82983(10) 0.6979(4) 1.2209(3) 0.0258(7) Uani 1 1 d .
H9A H 0.8212 0.6134 1.2902 0.031 Uiso 1 1 calc R
H9B H 0.8169 0.8164 1.2425 0.031 Uiso 1 1 calc R
C10 C 0.79735(10) 0.7681(4) 1.0171(3) 0.0217(7) Uani 1 1 d .
C11 C 0.76145(10) 0.8078(4) 0.8076(3) 0.0224(7) Uani 1 1 d .
H11 H 0.7521 0.9270 0.8426 0.027 Uiso 1 1 calc R
C12 C 0.72051(10) 0.7227(4) 0.7460(3) 0.0276(7) Uani 1 1 d .
H12 H 0.6925 0.7257 0.7918 0.033 Uiso 1 1 calc R
C13 C 0.72110(11) 0.6439(4) 0.6319(3) 0.0291(7) Uani 1 1 d .
H13 H 0.6932 0.5982 0.5990 0.035 Uiso 1 1 calc R
C14 C 0.76300(10) 0.6223(4) 0.5517(3) 0.0277(7) Uani 1 1 d .
H14A H 0.7611 0.7023 0.4758 0.033 Uiso 1 1 calc R
H14B H 0.7648 0.4976 0.5200 0.033 Uiso 1 1 calc R
C15 C 0.80604(10) 0.6664(4) 0.6283(3) 0.0238(7) Uani 1 1 d .
H15A H 0.8132 0.5668 0.6879 0.029 Uiso 1 1 calc R
H15B H 0.8321 0.6814 0.5686 0.029 Uiso 1 1 calc R
C16 C 0.79875(10) 0.8384(4) 0.7048(3) 0.0212(6) Uani 1 1 d .
H16 H 0.7881 0.9338 0.6442 0.025 Uiso 1 1 calc R
C17 C 0.84331(10) 0.8971(4) 0.7637(3) 0.0218(7) Uani 1 1 d .
C18 C 0.89336(10) 1.1492(4) 0.8385(3) 0.0228(7) Uani 1 1 d .
H18 H 0.9086 1.0537 0.8905 0.027 Uiso 1 1 calc R
C19 C 0.87511(10) 1.2952(4) 0.9279(3) 0.0274(7) Uani 1 1 d .
H19A H 0.8720 1.2500 1.0172 0.033 Uiso 1 1 calc R
H19B H 0.8956 1.4004 0.9282 0.033 Uiso 1 1 calc R
C20 C 0.81565(10) 1.2088(4) 0.7997(3) 0.0229(7) Uani 1 1 d .
C21 C 0.92555(9) 1.2134(4) 0.7305(3) 0.0241(7) Uani 1 1 d .
C22 C 0.90539(12) 1.3706(4) 0.6556(3) 0.0310(8) Uani 1 1 d .
H22A H 0.8988 1.4690 0.7152 0.046 Uiso 1 1 calc R
H22B H 0.8772 1.3325 0.6131 0.046 Uiso 1 1 calc R
H22C H 0.9273 1.4110 0.5904 0.046 Uiso 1 1 calc R
C23 C 0.97053(10) 1.2711(5) 0.7928(3) 0.0297(7) Uani 1 1 d .
H23A H 0.9649 1.3699 0.8528 0.045 Uiso 1 1 calc R
H23B H 0.9918 1.3104 0.7256 0.045 Uiso 1 1 calc R
H23C H 0.9837 1.1698 0.8398 0.045 Uiso 1 1 calc R
C24 C 0.93518(11) 1.0599(4) 0.6368(3) 0.0277(7) Uani 1 1 d .
H24A H 0.9565 1.1004 0.5704 0.042 Uiso 1 1 calc R
H24B H 0.9067 1.0219 0.5960 0.042 Uiso 1 1 calc R
H24C H 0.9485 0.9590 0.6840 0.042 Uiso 1 1 calc R

loop_
_atom_site_aniso_label
_atom_site_aniso_U_11
_atom_site_aniso_U_22
_atom_site_aniso_U_33
_atom_site_aniso_U_23
_atom_site_aniso_U_13
_atom_site_aniso_U_12
N1 0.0329(13) 0.0129(12) 0.0209(12) 0.0008(11) -0.0002(11) -0.0020(11)
N2 0.0270(12) 0.0155(12) 0.0225(13) 0.0001(11) -0.0034(11) -0.0017(11)
O1 0.0299(11) 0.0543(16) 0.0261(12) -0.0035(12) 0.0013(9) -0.0044(12)
O2 0.0376(13) 0.0668(19) 0.0260(13) 0.0021(13) 0.0050(11) -0.0027(14)
O3 0.0331(11) 0.0188(10) 0.0198(10) 0.0029(9) -0.0042(9) -0.0020(9)
O4 0.0432(12) 0.0193(11) 0.0252(12) -0.0009(10) -0.0041(10) -0.0014(10)
O5 0.0285(10) 0.0169(10) 0.0268(11) 0.0031(10) -0.0023(9) 0.0020(10)
O6 0.0324(11) 0.0181(10) 0.0262(11) -0.0046(10) -0.0024(9) 0.0024(9)
O7 0.0300(11) 0.0196(11) 0.0290(11) 0.0018(9) -0.0044(10) 0.0021(10)
C1 0.0310(17) 0.056(2) 0.0324(18) -0.002(2) -0.0003(15) -0.0060(18)
C2 0.0354(17) 0.0244(17) 0.0245(17) -0.0031(15) 0.0018(15) -0.0022(15)
C3 0.0346(16) 0.0226(16) 0.0226(16) -0.0016(15) 0.0011(14) -0.0009(14)
C4 0.0385(18) 0.042(2) 0.0226(16) -0.0016(16) -0.0007(14) -0.0051(18)
C5 0.0363(17) 0.045(2) 0.0200(16) 0.0012(16) 0.0032(13) -0.0015(18)
C6 0.0351(16) 0.0165(14) 0.0238(16) -0.0002(14) 0.0013(13) 0.0008(14)
C7 0.0337(16) 0.0257(16) 0.0212(15) -0.0002(14) -0.0019(13) -0.0008(15)
C8 0.0379(17) 0.0335(19) 0.0215(15) -0.0002(15) 0.0032(14) -0.0008(16)
C9 0.0320(15) 0.0283(17) 0.0171(14) -0.0004(15) 0.0003(13) -0.0007(14)
C10 0.0283(15) 0.0175(16) 0.0194(15) 0.0014(14) 0.0016(12) 0.0007(13)
C11 0.0296(15) 0.0172(15) 0.0204(15) 0.0018(13) -0.0011(13) 0.0007(13)
C12 0.0265(15) 0.0266(17) 0.0296(17) 0.0048(15) -0.0030(13) -0.0028(15)
C13 0.0322(16) 0.0236(16) 0.0315(17) 0.0066(16) -0.0091(14) -0.0053(14)
C14 0.0384(17) 0.0201(16) 0.0246(15) -0.0030(14) -0.0064(14) -0.0017(14)
C15 0.0332(16) 0.0171(15) 0.0211(15) -0.0012(14) -0.0043(13) -0.0002(14)
C16 0.0282(15) 0.0148(14) 0.0207(15) 0.0008(14) -0.0032(13) 0.0006(13)
C17 0.0330(16) 0.0163(15) 0.0161(14) 0.0011(13) 0.0030(12) -0.0026(14)
C18 0.0291(16) 0.0185(15) 0.0208(15) -0.0018(13) -0.0050(13) -0.0027(13)
C19 0.0307(15) 0.0261(17) 0.0254(16) -0.0034(15) -0.0039(13) 0.0009(14)
C20 0.0358(17) 0.0171(14) 0.0159(14) 0.0035(14) 0.0008(13) -0.0008(14)
C21 0.0247(15) 0.0228(15) 0.0248(15) 0.0001(14) -0.0001(12) -0.0004(14)
C22 0.0409(17) 0.0222(17) 0.0299(17) 0.0027(15) 0.0052(15) 0.0007(15)
C23 0.0299(16) 0.0259(16) 0.0334(17) -0.0019(16) 0.0007(14) -0.0075(15)
C24 0.0348(16) 0.0239(17) 0.0243(15) -0.0006(15) 0.0011(14) 0.0013(14)

loop_
_atom_type_symbol
_atom_type_description
_atom_type_scat_dispersion_real
_atom_type_scat_dispersion_imag
_atom_type_scat_source
O O 0.0492 0.0322 'International Tables Vol C Tables 4.2.6.8 and 6.1.1.4'
N N 0.0311 0.0180 'International Tables Vol C Tables 4.2.6.8 and 6.1.1.4'
C C 0.0181 0.0091 'International Tables Vol C Tables 4.2.6.8 and 6.1.1.4'
H H 0.0000 0.0000 'International Tables Vol C Tables 4.2.6.8 and 6.1.1.4'

loop_
_geom_angle_atom_site_label_1
_geom_angle_atom_site_label_2
_geom_angle_atom_site_label_3
_geom_angle
C10 N1 C11 121.2(3)
C20 N2 C17 126.2(3)
C20 N2 C18 110.4(2)
C17 N2 C18 120.8(2)
C2 O1 C1 113.5(2)
C10 O3 C9 115.8(2)
C20 O6 C19 110.0(2)
O2 C2 O1 123.3(3)
O2 C2 C3 123.8(3)
O1 C2 C3 112.8(3)
C8 C3 C4 119.3(3)
C8 C3 C2 117.4(3)
C4 C3 C2 123.3(3)
C3 C4 C5 119.7(3)
C6 C5 C4 120.7(3)
C7 C6 C5 119.3(3)
C7 C6 C9 121.5(3)
C5 C6 C9 119.2(3)
C6 C7 C8 120.0(3)
C3 C8 C7 120.9(3)
O3 C9 C6 112.0(2)
O4 C10 N1 126.1(3)
O4 C10 O3 123.5(3)
N1 C10 O3 110.4(3)
N1 C11 C12 109.2(2)
N1 C11 C16 113.2(2)
C12 C11 C16 109.7(2)
C13 C12 C11 124.0(3)
C12 C13 C14 123.9(3)
C13 C14 C15 111.6(3)
C16 C15 C14 109.6(2)
C17 C16 C15 109.5(2)
C17 C16 C11 112.3(2)
C15 C16 C11 109.5(2)
O5 C17 N2 119.5(3)
O5 C17 C16 122.6(3)
N2 C17 C16 117.9(3)
N2 C18 C19 99.5(2)
N2 C18 C21 111.8(2)
C19 C18 C21 115.7(3)
O6 C19 C18 104.5(2)
O7 C20 O6 122.2(3)
O7 C20 N2 128.6(3)
O6 C20 N2 109.2(2)
C22 C21 C24 109.0(3)
C22 C21 C23 109.4(3)
C24 C21 C23 108.6(2)
C22 C21 C18 111.8(3)
C24 C21 C18 109.9(3)
C23 C21 C18 108.1(3)

loop_
_geom_bond_atom_site_label_1
_geom_bond_atom_site_label_2
_geom_bond_distance
N1 C10 1.331(4)
N1 C11 1.462(4)
N2 C20 1.392(4)
N2 C17 1.406(4)
N2 C18 1.482(4)
O1 C2 1.328(4)
O1 C1 1.449(4)
O2 C2 1.192(4)
O3 C10 1.365(4)
O3 C9 1.441(4)
O4 C10 1.212(4)
O5 C17 1.207(4)
O6 C20 1.333(4)
O6 C19 1.458(4)
O7 C20 1.205(4)
C2 C3 1.493(4)
C3 C8 1.381(5)
C3 C4 1.387(5)
C4 C5 1.399(5)
C5 C6 1.386(4)
C6 C7 1.381(4)
C6 C9 1.512(4)
C7 C8 1.395(5)
C11 C12 1.503(4)
C11 C16 1.546(4)
C12 C13 1.321(5)
C13 C14 1.495(5)
C14 C15 1.529(4)
C15 C16 1.526(4)
C16 C17 1.510(4)
C18 C19 1.529(4)
C18 C21 1.543(4)
C21 C22 1.527(5)
C21 C24 1.530(4)
C21 C23 1.533(4)

loop_
_geom_torsion_atom_site_label_1
_geom_torsion_atom_site_label_2
_geom_torsion_atom_site_label_3
_geom_torsion_atom_site_label_4
_geom_torsion
C1 O1 C2 O2 -0.4(5)
C1 O1 C2 C3 179.7(3)
O2 C2 C3 C8 -0.5(5)
O1 C2 C3 C8 179.4(3)
O2 C2 C3 C4 179.6(4)
O1 C2 C3 C4 -0.5(5)
C8 C3 C4 C5 0.6(5)
C2 C3 C4 C5 -179.5(3)
C3 C4 C5 C6 -0.8(6)
C4 C5 C6 C7 0.4(5)
C4 C5 C6 C9 -178.3(3)
C5 C6 C7 C8 0.3(5)
C9 C6 C7 C8 178.9(3)
C4 C3 C8 C7 0.1(5)
C2 C3 C8 C7 -179.9(3)
C6 C7 C8 C3 -0.5(5)
C10 O3 C9 C6 -93.5(3)
C7 C6 C9 O3 21.5(4)
C5 C6 C9 O3 -159.9(3)
C11 N1 C10 O4 2.7(5)
C11 N1 C10 O3 -176.1(2)
C9 O3 C10 O4 6.9(4)
C9 O3 C10 N1 -174.2(2)
C10 N1 C11 C12 -150.5(3)
C10 N1 C11 C16 87.0(3)
N1 C11 C12 C13 -108.1(3)
C16 C11 C12 C13 16.5(4)
C11 C12 C13 C14 2.7(5)
C12 C13 C14 C15 11.8(4)
C13 C14 C15 C16 -45.0(3)
C14 C15 C16 C17 -171.3(2)
C14 C15 C16 C11 65.3(3)
N1 C11 C16 C17 -49.0(3)
C12 C11 C16 C17 -171.2(2)
N1 C11 C16 C15 72.8(3)
C12 C11 C16 C15 -49.4(3)
C20 N2 C17 O5 -160.1(3)
C18 N2 C17 O5 0.1(4)
C20 N2 C17 C16 22.3(4)
C18 N2 C17 C16 -177.4(2)
C15 C16 C17 O5 -25.7(4)
C11 C16 C17 O5 96.1(3)
C15 C16 C17 N2 151.8(3)
C11 C16 C17 N2 -86.4(3)
C20 N2 C18 C19 21.3(3)
C17 N2 C18 C19 -141.8(3)
C20 N2 C18 C21 -101.4(3)
C17 N2 C18 C21 95.5(3)
C20 O6 C19 C18 20.6(3)
N2 C18 C19 O6 -24.1(3)
C21 C18 C19 O6 95.8(3)
C19 O6 C20 O7 174.9(3)
C19 O6 C20 N2 -7.2(3)
C17 N2 C20 O7 -30.3(5)
C18 N2 C20 O7 167.7(3)
C17 N2 C20 O6 152.0(3)
C18 N2 C20 O6 -10.0(3)
N2 C18 C21 C22 62.8(3)
C19 C18 C21 C22 -50.1(4)
N2 C18 C21 C24 -58.4(3)
C19 C18 C21 C24 -171.3(2)
N2 C18 C21 C23 -176.8(3)
C19 C18 C21 C23 70.4(3)
